data_7122223
loop_
_publ_author_name
'Martin, Nicolas P.'
'Volkringer, Christophe'
'Roussel, Pascal'
'M\"arz, Juliane'
'Hennig, Christoph'
'Loiseau, Thierry'
'Ikeda-Ohno, Atsushi'

_publ_section_title
;
 {Np<sub>38</sub>} clusters: the missing link in the largest poly-oxo
 cluster series of tetravalent actinides.
;
_journal_issue 72
_journal_name_full 'Chemical communications (Cambridge, England)'
_journal_page_first 10060
_journal_page_last 10063
_journal_paper_doi 10.1039/c8cc03744b
_journal_volume 54
_journal_year 2018
_chemical_formula_sum 'C60 H140 Cl42 Np38 O76'
_chemical_formula_weight 12574.6
_space_group_IT_number 87
_space_group_name_Hall '-I 4'
_space_group_name_H-M_alt 'I 4/m'
_symmetry_cell_setting tetragonal
_symmetry_Int_Tables_number 87
_symmetry_space_group_name_Hall '-I 4'
_symmetry_space_group_name_H-M 'I 4/m'
_audit_update_record
;
2018-07-10 deposited with the CCDC.
2018-07-13 downloaded from the CCDC.
;
_cell_angle_alpha 90
_cell_angle_beta 90
_cell_angle_gamma 90
_cell_formula_units_Z 2
_cell_length_a 19.5620(8)
_cell_length_b 19.5620(8)
_cell_length_c 29.3799(15)
_cell_measurement_reflns_used 4537
_cell_measurement_temperature 100
_cell_measurement_theta_max 30.458
_cell_measurement_theta_min 2.325
_cell_volume 11242.9(9)
_diffrn_ambient_temperature 100
_diffrn_detector 'CCD area detector'
_diffrn_measured_fraction_theta_full 1
_diffrn_measured_fraction_theta_max 1
_diffrn_measurement_device 'three-circle diffractometer'
_diffrn_measurement_device_type 'Bruker APEX-II CCD'
_diffrn_measurement_method '\f and \w scans'
_diffrn_measurement_specimen_support 'Mitegen loop'
_diffrn_radiation_probe x-ray
_diffrn_radiation_source 'X-ray tube'
_diffrn_radiation_type 'Mo K\a'
_diffrn_radiation_wavelength 0.71073
_diffrn_reflns_av_R_equivalents 0.0709
_diffrn_reflns_av_unetI/netI 0.0706
_diffrn_reflns_limit_h_max 20
_diffrn_reflns_limit_h_min -24
_diffrn_reflns_limit_k_max 24
_diffrn_reflns_limit_k_min -20
_diffrn_reflns_limit_l_max 36
_diffrn_reflns_limit_l_min -25
_diffrn_reflns_number 25716
_diffrn_reflns_theta_full 26.37
_diffrn_reflns_theta_max 26.37
_diffrn_reflns_theta_min 2.33
_diffrn_source 'microfocus sealed X-ray tube'
_exptl_absorpt_coefficient_mu 17.937
_exptl_absorpt_correction_T_max 0.7461
_exptl_absorpt_correction_T_min 0.6055
_exptl_absorpt_correction_type multi-scan
_exptl_absorpt_process_details
;
SADABS-2014/5 (Bruker,2014/5) was used for absorption correction.
wR2(int) was 0.1025 before and 0.0589 after correction.
The Ratio of minimum to maximum transmission is 0.8116.
The \l/2 correction factor is 0.00150.
;
_exptl_crystal_colour brown
_exptl_crystal_density_diffrn 3.7145
_exptl_crystal_description octahedral
_exptl_crystal_F_000 10712
_exptl_crystal_recrystallization_method 'Solvothermal synthesis'
_exptl_crystal_size_max 0.067
_exptl_crystal_size_mid 0.042
_exptl_crystal_size_min 0.041
_refine_diff_density_max 3.55
_refine_diff_density_min -5.51
_refine_ls_extinction_coef 2750(180)
_refine_ls_extinction_method 'B-C type 2 (Becker & Coppens, 1974)'
_refine_ls_goodness_of_fit_gt 1.48
_refine_ls_goodness_of_fit_ref 1.23
_refine_ls_hydrogen_treatment constr
_refine_ls_number_constraints 33
_refine_ls_number_parameters 202
_refine_ls_number_reflns 5862
_refine_ls_number_restraints 0
_refine_ls_R_factor_all 0.1084
_refine_ls_R_factor_gt 0.0410
_refine_ls_shift/su_max 0.0418
_refine_ls_shift/su_mean 0.0038
_refine_ls_structure_factor_coef Fsqd
_refine_ls_weighting_details w=1/(\s^2^(I)+0.0004I^2^)
_refine_ls_weighting_scheme sigma
_refine_ls_wR_factor_gt 0.0774
_refine_ls_wR_factor_ref 0.0910
_reflns_number_gt 3026
_reflns_number_total 5862
_reflns_threshold_expression I>3\s(I)
_cod_data_source_file c8cc03744b2.cif
_cod_data_source_block I
_cod_depositor_comments
;
The following automatic conversions were performed:

'_diffrn_radiation_probe' value 'X-ray' changed to 'x-ray' according
to
/home/data/users/saulius/crontab/automatic-downloads/rss-feeds/RSC/lib/dictionaries/cif_core.dic
dictionary named 'cif_core.dic' version 2.4.2 from 2011-04-26.

Automatic conversion script
Id: cif_fix_values 4973 2017-02-22 13:04:09Z antanas 

 Adding full bibliography for 7122223--7122224.cif.
;
_cod_database_code 7122223

loop_
_space_group_symop_id
_space_group_symop_operation_xyz
1 x,y,z
2 -x,-y,z
3 -y,x,z
4 y,-x,z
5 -x,-y,-z
6 x,y,-z
7 y,-x,-z
8 -y,x,-z
9 x+1/2,y+1/2,z+1/2
10 -x+1/2,-y+1/2,z+1/2
11 -y+1/2,x+1/2,z+1/2
12 y+1/2,-x+1/2,z+1/2
13 -x+1/2,-y+1/2,-z+1/2
14 x+1/2,y+1/2,-z+1/2
15 y+1/2,-x+1/2,-z+1/2
16 -y+1/2,x+1/2,-z+1/2

loop_
_atom_site_label
_atom_site_type_symbol
_atom_site_fract_x
_atom_site_fract_y
_atom_site_fract_z
_atom_site_adp_type
_atom_site_U_iso_or_equiv
_atom_site_site_symmetry_multiplicity
_atom_site_occupancy
_atom_site_calc_flag
Np1 Np 0.63149(4) 0.54149(4) 0.5 Uani 0.0071(2) 8 1 d
Np2 Np 0.5 0.5 0.40718(4) Uani 0.0075(3) 4 1 d
Np3 Np 0.59238(3) 0.67560(3) 0.406277(19) Uani 0.00905(18) 16 1 d
Np4 Np 0.75792(3) 0.58070(3) 0.406150(19) Uani 0.01066(18) 16 1 d
Np5 Np 0.71698(4) 0.71696(4) 0.5 Uani 0.0109(3) 8 1 d
Np6 Np 0.79975(4) 0.44584(4) 0.5 Uani 0.0107(3) 8 1 d
Np7 Np 0.63600(3) 0.54225(3) 0.319071(18) Uani 0.01140(18) 16 1 d
Cl1 Cl 0.79954(18) 0.71631(17) 0.57981(12) Uani 0.0181(12) 16 1 d
Cl2 Cl 0.8183(2) 0.6001(2) 0.5 Uani 0.0144(16) 8 1 d
Cl3 Cl 0.87129(17) 0.49254(18) 0.42219(13) Uani 0.0205(12) 16 1 d
Cl4 Cl 0.58046(18) 0.65136(18) 0.26925(13) Uani 0.0210(12) 16 1 d
Cl5 Cl 0.73953(18) 0.56987(19) 0.26092(13) Uani 0.0261(13) 16 1 d
Cl6 Cl 0.7689(3) 0.8457(3) 0.5 Uani 0.0269(19) 8 1 d
Cl7 Cl 0.5 0.5 0.2752(2) Uani 0.0169(18) 4 1 d
O1 O 0.6781(4) 0.6283(4) 0.4547(3) Uani 0.016(3) 16 1 d
O2 O 0.5457(4) 0.5864(4) 0.3613(3) Uani 0.014(3) 16 1 d
O3 O 0.5450(4) 0.5867(4) 0.5466(3) Uani 0.012(3) 16 1 d
O4 O 0.6706(13) 0.6256(16) 0.3628(11) Uiso 0.004(3) 16 0.5 d
O4' O 0.6828(13) 0.6233(16) 0.3651(11) Uiso 0.004(3) 16 0.5 d
O5 O 0.6299(17) 0.7595(17) 0.5410(12) Uiso 0.007(3) 16 0.5 d
O5' O 0.6374(17) 0.7531(17) 0.5456(12) Uiso 0.007(3) 16 0.5 d
O6 O 0.7151(18) 0.4992(19) 0.4536(13) Uiso 0.004(3) 16 0.5 d
O6' O 0.7229(18) 0.4930(19) 0.4548(13) Uiso 0.004(3) 16 0.5 d
O7' O 0.710(2) 0.498(2) 0.3630(16) Uiso 0.011(3) 16 0.5 d
O7 O 0.7189(19) 0.498(2) 0.3653(16) Uiso 0.011(3) 16 0.5 d
O1ia O 0.6204(8) 0.7674(9) 0.3539(6) Uiso 0.013(2) 16 0.5 d
O1i'a O 0.6372(16) 0.7653(18) 0.3609(11) Uiso 0.013(2) 16 0.5 d
C2ia C 0.7271(13) 0.7804(14) 0.3060(10) Uani 0.054(5) 16 1 d
C3ia C 0.6576(15) 0.8790(13) 0.3358(10) Uani 0.078(7) 16 1 d
C1ia C 0.6834(13) 0.8114(14) 0.3464(9) Uani 0.051(5) 16 1 d
H1c2ia H 0.700459 0.780993 0.278567 Uiso 0.0652 16 1 d
H2c2ia H 0.767647 0.807266 0.301801 Uiso 0.0652 16 1 d
H3c2ia H 0.739537 0.734197 0.313199 Uiso 0.0652 16 1 d
H1c3ia H 0.631394 0.895912 0.361012 Uiso 0.0942 16 1 d
H2c3ia H 0.695179 0.909298 0.329963 Uiso 0.0942 16 1 d
H3c3ia H 0.628961 0.876588 0.309253 Uiso 0.0942 16 1 d
H1c1ia H 0.713029 0.813189 0.372449 Uiso 0.0607 16 1 d
O1ib O 0.8245(8) 0.5983(9) 0.3367(6) Uiso 0.013(2) 16 0.5 d
O1i'b O 0.8333(17) 0.6086(17) 0.3464(11) Uiso 0.013(2) 16 0.5 d
C2ib C 0.9039(19) 0.6906(18) 0.3077(12) Uani 0.054(6) 16 1 d
C3ib C 0.9348(17) 0.5659(19) 0.3122(14) Uani 0.078(7) 16 1 d
C1ib C 0.8987(15) 0.6210(15) 0.3349(11) Uani 0.051(5) 16 1 d
H1c2ib H 0.888352 0.683708 0.277069 Uiso 0.0652 16 1 d
H2c2ib H 0.950549 0.705779 0.307337 Uiso 0.0652 16 1 d
H3c2ib H 0.875912 0.724474 0.322256 Uiso 0.0652 16 1 d
H1c3ib H 0.930365 0.524694 0.329741 Uiso 0.0942 16 1 d
H2c3ib H 0.98228 0.577582 0.309438 Uiso 0.0942 16 1 d
H3c3ib H 0.915647 0.558958 0.282511 Uiso 0.0942 16 1 d
H1c1ib H 0.918029 0.629244 0.364464 Uiso 0.0607 16 1 d
O1ic O 0.8958(9) 0.3653(10) 0.503(3) Uiso 0.013(2) 16 0.25 d
O1i'c O 0.9024(19) 0.3825(19) 0.498(4) Uiso 0.013(2) 16 0.25 d
C2ic C 1.004(6) 0.351(4) 0.457(6) Uani 0.054(6) 16 0.5 d
C3ic C 1.001(6) 0.358(8) 0.543(5) Uani 0.078(7) 16 0.5 d
C1ic C 0.971(3) 0.385(4) 0.501(4) Uani 0.051(5) 16 0.5 d
H1c2ic H 1.001295 0.302569 0.459519 Uiso 0.0652 16 0.5 d
H2c2ic H 1.051529 0.364725 0.455559 Uiso 0.0652 16 0.5 d
H3c2ic H 0.980562 0.366862 0.430812 Uiso 0.0652 16 0.5 d
H1c3ic H 0.978907 0.379777 0.568614 Uiso 0.0942 16 0.5 d
H2c3ic H 1.048638 0.368234 0.543464 Uiso 0.0942 16 0.5 d
H3c3ic H 0.993715 0.309893 0.544431 Uiso 0.0942 16 0.5 d
H1c1ic H 0.97835 0.433133 0.498923 Uiso 0.0607 16 0.5 d

loop_
_atom_site_aniso_label
_atom_site_aniso_type_symbol
_atom_site_aniso_U_11
_atom_site_aniso_U_22
_atom_site_aniso_U_33
_atom_site_aniso_U_12
_atom_site_aniso_U_13
_atom_site_aniso_U_23
Np1 Np 0.0076(4) 0.0076(4) 0.0060(4) 0.0002(4) 0 0
Np2 Np 0.0084(4) 0.0084(4) 0.0057(7) 0 0 0
Np3 Np 0.0106(3) 0.0091(3) 0.0074(3) 0.0000(3) 0.0011(2) 0.0019(2)
Np4 Np 0.0084(3) 0.0121(3) 0.0115(3) -0.0012(3) 0.0029(3) 0.0013(3)
Np5 Np 0.0090(4) 0.0090(4) 0.0146(5) -0.0020(4) 0 0
Np6 Np 0.0062(4) 0.0117(4) 0.0142(5) 0.0008(4) 0 0
Np7 Np 0.0127(3) 0.0141(3) 0.0074(3) -0.0007(3) 0.0032(2) 0.0004(3)
Cl1 Cl 0.022(2) 0.0127(19) 0.020(2) -0.0038(17) -0.0056(16) -0.0029(15)
Cl2 Cl 0.013(3) 0.017(3) 0.014(3) -0.004(2) 0 0
Cl3 Cl 0.013(2) 0.026(2) 0.022(2) 0.0038(17) 0.0063(16) 0.0014(18)
Cl4 Cl 0.025(2) 0.025(2) 0.013(2) -0.0007(18) 0.0049(17) 0.0112(17)
Cl5 Cl 0.025(2) 0.036(2) 0.017(2) -0.003(2) 0.0099(17) -0.0028(18)
Cl6 Cl 0.023(3) 0.021(3) 0.037(4) 0.002(3) 0 0
Cl7 Cl 0.021(3) 0.021(3) 0.009(4) 0 0 0
O1 O 0.024(6) 0.016(5) 0.009(6) 0.002(5) 0.011(5) -0.001(4)
O2 O 0.022(6) 0.006(5) 0.014(5) 0.004(5) 0.003(5) 0.005(4)
O3 O 0.011(5) 0.012(5) 0.012(5) -0.005(5) -0.007(4) 0.004(4)
C2ia C 0.044(8) 0.056(9) 0.063(9) -0.004(7) 0.026(7) 0.019(8)
C3ia C 0.136(14) 0.015(7) 0.085(13) 0.017(8) 0.076(10) 0.007(7)
C1ia C 0.086(11) 0.039(8) 0.027(8) -0.016(7) -0.003(7) 0.018(6)
C2ib C 0.046(10) 0.050(10) 0.068(10) -0.016(6) 0.027(8) 0.003(7)
C3ib C 0.078(11) 0.039(12) 0.118(13) 0.041(8) 0.070(9) 0.040(9)
C1ib C 0.042(10) 0.085(10) 0.025(8) 0.016(7) 0.019(7) 0.005(7)
C2ic C 0.025(10) 0.080(10) 0.057(10) 0.015(7) 0.011(7) 0.007(7)
C3ic C 0.055(12) 0.158(13) 0.022(10) 0.059(9) -0.020(8) -0.028(8)
C1ic C 0.040(10) 0.038(9) 0.075(9) 0.023(7) -0.023(7) -0.007(7)

loop_
_atom_type_symbol
_atom_type_scat_dispersion_real
_atom_type_scat_dispersion_imag
_atom_type_scat_source
C 0.0033 0.0016 'International Tables Vol C tables 4.2.6.8 and 6.1.1.1'
H 0.0000 0.0000 'International Tables Vol C tables 4.2.6.8 and 6.1.1.1'
Cl 0.1484 0.1585 'International Tables Vol C tables 4.2.6.8 and 6.1.1.1'
Np -11.4937 4.1493 'International Tables Vol C tables 4.2.6.8 and 6.1.1.1'
O 0.0106 0.0060 'International Tables Vol C tables 4.2.6.8 and 6.1.1.1'

loop_
_geom_angle_atom_site_label_1
_geom_angle_atom_site_label_2
_geom_angle_atom_site_label_3
_geom_angle_site_symmetry_1
_geom_angle_site_symmetry_3
_geom_angle
O1i'a O1ia C1ia . . 58(6)
O1ia O1i'a C1ia . . 108(6)
H1c2ia C2ia H2c2ia . . 109.11
H1c2ia C2ia H3c2ia . . 110.18
H2c2ia C2ia H3c2ia . . 109.63
C1ia C3ia H1c3ia . . 109.75
C1ia C3ia H2c3ia . . 110.59
C1ia C3ia H3c3ia . . 108.87
H1c3ia C3ia H2c3ia . . 109.97
H1c3ia C3ia H3c3ia . . 108.62
H2c3ia C3ia H3c3ia . . 109
O1ia C1ia O1i'a . . 14.2(16)
O1ia C1ia C3ia . . 106.0(16)
O1ia C1ia H1c1ia . . 113.77
O1i'a C1ia C3ia . . 117(2)
O1i'a C1ia H1c1ia . . 100.61
C3ia C1ia H1c1ia . . 109.36
O1i'b O1ib C1ib . . 56(6)
O1ib O1i'b C1ib . . 110(7)
H1c2ib C2ib H2c2ib . . 109.04
H1c2ib C2ib H3c2ib . . 109.35
H2c2ib C2ib H3c2ib . . 110.54
C1ib C3ib H1c3ib . . 108.85
C1ib C3ib H2c3ib . . 109.29
C1ib C3ib H3c3ib . . 109.66
H1c3ib C3ib H2c3ib . . 109.38
H1c3ib C3ib H3c3ib . . 109.36
H2c3ib C3ib H3c3ib . . 110.27
O1ib C1ib O1i'b . . 13.6(15)
O1ib C1ib C3ib . . 105(2)
O1ib C1ib H1c1ib . . 113.06
O1i'b C1ib C3ib . . 116(3)
O1i'b C1ib H1c1ib . . 100.65
C3ib C1ib H1c1ib . . 110.94
O1ic O1ic O1i'c 6_556 . 70(20)
O1ic O1ic O1i'c 6_556 6_556 90(30)
O1ic O1ic C1ic 6_556 . 88(10)
O1ic O1ic C1ic 6_556 6_556 86(10)
O1i'c O1ic O1i'c . 6_556 20(30)
O1i'c O1ic C1ic . . 57(8)
O1i'c O1ic C1ic . 6_556 56(8)
O1i'c O1ic C1ic 6_556 . 55(7)
O1i'c O1ic C1ic 6_556 6_556 55(7)
C1ic O1ic C1ic . 6_556 2(6)
O1ic O1i'c O1ic . 6_556 27(19)
O1ic O1i'c O1i'c . 6_556 70(30)
O1ic O1i'c C1ic . . 109(10)
O1ic O1i'c C1ic . 6_556 110(10)
O1ic O1i'c O1i'c 6_556 6_556 90(40)
O1ic O1i'c C1ic 6_556 . 113(8)
O1ic O1i'c C1ic 6_556 6_556 113(8)
O1i'c O1i'c C1ic 6_556 . 90(30)
O1i'c O1i'c C1ic 6_556 6_556 90(30)
C1ic O1i'c C1ic . 6_556 2(7)
C3ic C2ic C1ic 6_556 6_556 60(80)
C3ic C2ic H1c2ic 6_556 . 153.26
C3ic C2ic H2c2ic 6_556 . 97.08
C3ic C2ic H3c2ic 6_556 . 60.57
C3ic C2ic H2c3ic 6_556 6_556 92.09
C3ic C2ic H3c3ic 6_556 6_556 142.66
C1ic C2ic H1c2ic 6_556 . 110.09
C1ic C2ic H2c2ic 6_556 . 108.48
C1ic C2ic H3c2ic 6_556 . 107.79
C1ic C2ic H2c3ic 6_556 6_556 104.28
C1ic C2ic H3c3ic 6_556 6_556 110.89
H1c2ic C2ic H2c2ic . . 109.43
H1c2ic C2ic H3c2ic . . 111.23
H1c2ic C2ic H2c3ic . 6_556 114.3
H1c2ic C2ic H3c3ic . 6_556 13.1
H2c2ic C2ic H3c2ic . . 109.76
H2c2ic C2ic H2c3ic . 6_556 5.27
H2c2ic C2ic H3c3ic . 6_556 119.93
H3c2ic C2ic H2c3ic . 6_556 108.75
H3c2ic C2ic H3c3ic . 6_556 99.14
H2c3ic C2ic H3c3ic 6_556 6_556 125.05
C2ic C3ic C1ic 6_556 . 120(90)
C2ic C3ic C1ic 6_556 6_556 120(90)
C2ic C3ic H2c2ic 6_556 6_556 74.4
C2ic C3ic H3c2ic 6_556 6_556 111
C2ic C3ic H1c3ic 6_556 . 125.53
C2ic C3ic H2c3ic 6_556 . 78.93
C2ic C3ic H3c3ic 6_556 . 31.9
C1ic C3ic C1ic . 6_556 1(5)
C1ic C3ic H2c2ic . 6_556 112.64
C1ic C3ic H3c2ic . 6_556 118.76
C1ic C3ic H1c3ic . . 108.53
C1ic C3ic H2c3ic . . 109.15
C1ic C3ic H3c3ic . . 109.47
C1ic C3ic H2c2ic 6_556 6_556 111.96
C1ic C3ic H3c2ic 6_556 6_556 119.94
C1ic C3ic H1c3ic 6_556 . 109.72
C1ic C3ic H2c3ic 6_556 . 108.53
C1ic C3ic H3c3ic 6_556 . 108.91
H2c2ic C3ic H3c2ic 6_556 6_556 112.65
H2c2ic C3ic H1c3ic 6_556 . 110.59
H2c2ic C3ic H2c3ic 6_556 . 4.82
H2c2ic C3ic H3c3ic 6_556 . 106.05
H3c2ic C3ic H1c3ic 6_556 . 15.01
H3c2ic C3ic H2c3ic 6_556 . 112.85
H3c2ic C3ic H3c3ic 6_556 . 95.03
H1c3ic C3ic H2c3ic . . 109.47
H1c3ic C3ic H3c3ic . . 109.52
H2c3ic C3ic H3c3ic . . 110.67
O1ic C1ic O1ic . 6_556 7(5)
O1ic C1ic O1i'c . . 14(3)
O1ic C1ic O1i'c . 6_556 12(2)
O1ic C1ic C2ic . 6_556 105(8)
O1ic C1ic C3ic . . 105(8)
O1ic C1ic C3ic . 6_556 109(8)
O1ic C1ic C1ic . 6_556 90(80)
O1ic C1ic H1c1ic . . 113.66
O1ic C1ic H1c1ic . 6_556 113.55
O1ic C1ic O1i'c 6_556 . 12(2)
O1ic C1ic O1i'c 6_556 6_556 14(3)
O1ic C1ic C2ic 6_556 6_556 111(8)
O1ic C1ic C3ic 6_556 . 111(8)
O1ic C1ic C3ic 6_556 6_556 103(8)
O1ic C1ic C1ic 6_556 6_556 90(80)
O1ic C1ic H1c1ic 6_556 . 113.14
O1ic C1ic H1c1ic 6_556 6_556 113.51
O1i'c C1ic O1i'c . 6_556 5(7)
O1i'c C1ic C2ic . 6_556 117(9)
O1i'c C1ic C3ic . . 116(9)
O1i'c C1ic C3ic . 6_556 108(9)
O1i'c C1ic C1ic . 6_556 90(80)
O1i'c C1ic H1c1ic . . 100.88
O1i'c C1ic H1c1ic . 6_556 101.16
O1i'c C1ic C2ic 6_556 6_556 112(9)
O1i'c C1ic C3ic 6_556 . 111(10)
O1i'c C1ic C3ic 6_556 6_556 113(9)
O1i'c C1ic C1ic 6_556 6_556 90(80)
O1i'c C1ic H1c1ic 6_556 . 101.23
O1i'c C1ic H1c1ic 6_556 6_556 101.17
C2ic C1ic C3ic 6_556 . 5(7)
C2ic C1ic C3ic 6_556 6_556 112(8)
C2ic C1ic C1ic 6_556 6_556 140(100)
C2ic C1ic H1c1ic 6_556 . 114.41
C2ic C1ic H1c1ic 6_556 6_556 111.16
C3ic C1ic C3ic . 6_556 116(9)
C3ic C1ic C1ic . 6_556 150(100)
C3ic C1ic H1c1ic . . 110.44
C3ic C1ic H1c1ic . 6_556 107.09
C3ic C1ic C1ic 6_556 6_556 30(90)
C3ic C1ic H1c1ic 6_556 . 103.36
C3ic C1ic H1c1ic 6_556 6_556 106.75
C1ic C1ic H1c1ic 6_556 . 86.34
C1ic C1ic H1c1ic 6_556 6_556 90.14
H1c1ic C1ic H1c1ic . 6_556 3.8
C2ic H1c2ic H3c3ic . 6_556 52.69
C2ic H2c2ic C3ic . 6_556 8.52
C2ic H2c2ic H2c3ic . 6_556 67
C3ic H2c2ic H2c3ic 6_556 6_556 58.97
C2ic H3c2ic C3ic . 6_556 8.44
C2ic H3c2ic H1c3ic . 6_556 109.37
C3ic H3c2ic H1c3ic 6_556 6_556 101.18
C3ic H1c3ic H3c2ic . 6_556 63.81
C2ic H2c3ic C3ic 6_556 . 8.99
C2ic H2c3ic H2c2ic 6_556 6_556 107.72
C3ic H2c3ic H2c2ic . 6_556 116.22
C2ic H3c3ic C3ic 6_556 . 5.44
C2ic H3c3ic H1c2ic 6_556 6_556 114.2
C3ic H3c3ic H1c2ic . 6_556 118.87
C1ic H1c1ic C1ic . 6_556 3.53
C1ic H1c1ic H1c1ic . 6_556 86.34
C1ic H1c1ic H1c1ic 6_556 6_556 89.86

loop_
_geom_bond_atom_site_label_1
_geom_bond_atom_site_label_2
_geom_bond_site_symmetry_2
_geom_bond_distance
O4 O4' . 0.25(3)
O5 O5' . 0.23(5)
O6 O6' . 0.20(6)
O7' O7 . 0.19(6)
O1ia O1i'a . 0.39(4)
O1ia C1ia . 1.51(3)
O1i'a C1ia . 1.34(4)
C2ia H1c2ia . 0.9589
C2ia H2c2ia . 0.9654
C2ia H3c2ia . 0.9527
C3ia C1ia . 1.45(3)
C3ia H1c3ia . 0.9593
C3ia H2c3ia . 0.9548
C3ia H3c3ia . 0.9708
C1ia H1c1ia . 0.9657
O1ib O1i'b . 0.38(4)
O1ib C1ib . 1.52(3)
O1i'b C1ib . 1.35(4)
C2ib H1c2ib . 0.9695
C2ib H2c2ib . 0.9556
C2ib H3c2ib . 0.9519
C3ib C1ib . 1.45(4)
C3ib H1c3ib . 0.9658
C3ib H2c3ib . 0.9552
C3ib H3c3ib . 0.9555
C1ib H1c1ib . 0.956
O1ic O1ic 6_556 0.18(12)
O1ic O1i'c . 0.38(7)
O1ic O1i'c 6_556 0.36(5)
O1ic C1ic . 1.52(6)
O1ic C1ic 6_556 1.53(6)
O1i'c O1i'c 6_556 0.12(17)
O1i'c C1ic . 1.35(7)
O1i'c C1ic 6_556 1.35(7)
C2ic C3ic 6_556 0.15(17)
C2ic C1ic 6_556 1.54(18)
C2ic H1c2ic . 0.9518
C2ic H2c2ic . 0.9687
C2ic H3c2ic . 0.9479
C2ic H2c3ic 6_556 0.9361
C2ic H3c3ic 6_556 0.83
C3ic C1ic . 1.46(18)
C3ic C1ic 6_556 1.51(18)
C3ic H2c2ic 6_556 0.9981
C3ic H3c2ic 6_556 0.8842
C3ic H1c3ic . 0.9667
C3ic H2c3ic . 0.9532
C3ic H3c3ic . 0.9527
C1ic C1ic 6_556 0.06(17)
C1ic H1c1ic . 0.9544
C1ic H1c1ic 6_556 0.9525
H1c2ic H3c3ic 6_556 0.2366
H2c2ic H2c3ic 6_556 0.0935
H3c2ic H1c3ic 6_556 0.2553
H1c1ic H1c1ic 6_556 0.0633
